data_7251290
loop_
_publ_author_name
'Groslambert, Loic'
'Padilla-Hernandez, Andres'
'Hasija, Avantika'
'Aubert, Emmanuel'
'Pale, Patrick'
'Mamane, Victor'

_publ_section_title
;
 Supramolecular Assemblies Involving Triaryltelluronium Cations: Combining
 Chalcogen Bonding, Hydrogen Bonding and Lone Pair--pi Interactions
;
_journal_name_full CrystEngComm
_journal_paper_doi 10.1039/D5CE00866B
_journal_year 2025
_chemical_formula_moiety 'C32 H12 B F24, C24 H9 F18 Te, 4(C2 H6 O S)'
_chemical_formula_sum 'C64 H45 B F42 O4 S4 Te'
_chemical_formula_weight 1942.65
_space_group_crystal_system monoclinic
_space_group_IT_number 14
_space_group_name_Hall '-P 2yn'
_space_group_name_H-M_alt 'P 1 21/n 1'
_atom_sites_solution_hydrogens geom
_atom_sites_solution_primary dual
_audit_creation_date 2023-02-23
_audit_creation_method
;
Olex2 1.3
(compiled 2020.11.12 svn.r5f609507 for OlexSys, GUI svn.r6408)
;
_audit_update_record
;
2025-08-26 deposited with the CCDC.	2025-11-25 downloaded from the CCDC.
;
_cell_angle_alpha 90
_cell_angle_beta 108.908(4)
_cell_angle_gamma 90
_cell_formula_units_Z 4
_cell_length_a 14.3825(5)
_cell_length_b 31.2001(9)
_cell_length_c 17.7186(7)
_cell_measurement_reflns_used 29162
_cell_measurement_temperature 99.98(10)
_cell_measurement_theta_max 30.4820
_cell_measurement_theta_min 1.9310
_cell_volume 7521.9(5)
_computing_cell_refinement 'CrysAlisPro 1.171.42.49 (Rigaku OD, 2022)'
_computing_data_collection 'CrysAlisPro 1.171.42.49 (Rigaku OD, 2022)'
_computing_data_reduction 'CrysAlisPro 1.171.42.49 (Rigaku OD, 2022)'
_computing_molecular_graphics 'Olex2 1.3 (Dolomanov et al., 2009)'
_computing_publication_material 'Olex2 1.3 (Dolomanov et al., 2009)'
_computing_structure_refinement 'SHELXL 2018/3 (Sheldrick, 2015)'
_computing_structure_solution 'SHELXT  (Sheldrick, 2015)'
_diffrn_ambient_temperature 100.15
_diffrn_detector_area_resol_mean 10.4508
_diffrn_detector_type Atlas
_diffrn_measured_fraction_theta_full 1.000
_diffrn_measured_fraction_theta_max 1.000
_diffrn_measurement_details
;
List of Runs (angles in degrees, time in seconds):

  # Type    Start    End  Width  t~exp~   \w     \q     \k     \f   Frames
#--------------------------------------------------------------------------
  1  \w     -9.00  95.00   0.50   17.50    --   20.91  57.00  30.00  208
  2  \w     -9.00  95.00   0.50   17.50    --   20.91  57.00 150.00  208
  3  \w     -9.00  95.00   0.50   17.50    --   20.91  57.00-150.00  208
  4  \w    -49.00  54.00   0.50   17.50    --  -19.50  57.00 120.00  206
  5  \w    -49.00  54.00   0.50   17.50    --  -19.50  57.00  30.00  206
  6  \w    -49.00  54.00   0.50   17.50    --  -19.50  57.00 -90.00  206
  7  \w     -9.00  16.00   0.50   17.50    --   20.91  57.00 -60.00   50
;
_diffrn_measurement_device 'four-circle diffractometer'
_diffrn_measurement_device_type 'SuperNova, Dual, Cu at home/near, Atlas'
_diffrn_measurement_method '\w scans'
_diffrn_radiation_type MoK\a
_diffrn_radiation_wavelength 0.71073
_diffrn_reflns_av_R_equivalents 0.0817
_diffrn_reflns_av_unetI/netI 0.0641
_diffrn_reflns_Laue_measured_fraction_full 1.000
_diffrn_reflns_Laue_measured_fraction_max 1.000
_diffrn_reflns_limit_h_max 18
_diffrn_reflns_limit_h_min -18
_diffrn_reflns_limit_k_max 39
_diffrn_reflns_limit_k_min -39
_diffrn_reflns_limit_l_max 22
_diffrn_reflns_limit_l_min -22
_diffrn_reflns_number 110918
_diffrn_reflns_point_group_measured_fraction_full 1.000
_diffrn_reflns_point_group_measured_fraction_max 1.000
_diffrn_reflns_theta_full 25.242
_diffrn_reflns_theta_max 26.732
_diffrn_reflns_theta_min 1.783
_exptl_absorpt_coefficient_mu 0.657
_exptl_absorpt_correction_T_max 0.969
_exptl_absorpt_correction_T_min 0.915
_exptl_absorpt_correction_type analytical
_exptl_absorpt_process_details
;
CrysAlisPro 1.171.42.49 (Rigaku Oxford Diffraction, 2022)
Analytical numeric absorption correction using a multifaceted crystal
model based on expressions derived by R.C. Clark & J.S. Reid.
(Clark, R. C. & Reid, J. S. (1995). Acta Cryst. A51, 887-897)
Empirical absorption correction using spherical harmonics,
implemented in SCALE3 ABSPACK scaling algorithm.
;
_exptl_crystal_colour colourless
_exptl_crystal_colour_primary colourless
_exptl_crystal_density_diffrn 1.715
_exptl_crystal_description block
_exptl_crystal_F_000 3840
_exptl_crystal_size_max 0.19
_exptl_crystal_size_mid 0.13
_exptl_crystal_size_min 0.07
_refine_diff_density_max 0.974
_refine_diff_density_min -0.514
_refine_diff_density_rms 0.089
_refine_ls_extinction_method none
_refine_ls_goodness_of_fit_ref 1.027
_refine_ls_hydrogen_treatment constr
_refine_ls_matrix_type full
_refine_ls_number_parameters 1334
_refine_ls_number_reflns 15967
_refine_ls_number_restraints 2429
_refine_ls_restrained_S_all 1.046
_refine_ls_R_factor_all 0.0700
_refine_ls_R_factor_gt 0.0438
_refine_ls_shift/su_max 0.001
_refine_ls_shift/su_mean 0.000
_refine_ls_structure_factor_coef Fsqd
_refine_ls_weighting_details 'w=1/[\s^2^(Fo^2^)+(0.0364P)^2^+5.8149P] where P=(Fo^2^+2Fc^2^)/3'
_refine_ls_weighting_scheme calc
_refine_ls_wR_factor_gt 0.0913
_refine_ls_wR_factor_ref 0.1038
_reflns_Friedel_coverage 0.000
_reflns_number_gt 11817
_reflns_number_total 15967
_reflns_threshold_expression 'I > 2\s(I)'
_cod_data_source_file d5ce00866b2.cif
_cod_data_source_block LGR602_dmso
_cod_database_code 7251290
_shelx_shelxl_version_number 2018/3
_shelx_space_group_comment
;
The symmetry employed for this shelxl refinement is uniquely defined
by the following loop, which should always be used as a source of
symmetry information in preference to the above space-group names.
They are only intended as comments.
;
_shelx_estimated_absorpt_t_max 0.955
_shelx_estimated_absorpt_t_min 0.885
_olex2_refinement_description
;
1. Fixed Uiso
 At 1.2 times of:
  All C(H) groups
 At 1.5 times of:
  All C(H,H,H) groups
2. Restrained distances
 C32-F28 \\sim C32-F29
 with sigma of 0.02
 C32-F30 \\sim C32-F31
 with sigma of 0.02
 C32-F32 \\sim C32-F33
 with sigma of 0.02
 F55-C56 \\sim F54-C56
 with sigma of 0.02
 F57-C56 \\sim F56-C56
 with sigma of 0.02
 F53-C56 \\sim F52-C56
 with sigma of 0.02
 F5-C8 \\sim F4-C8
 with sigma of 0.02
 F9-C8 \\sim F8-C8
 with sigma of 0.02
 F7-C8 \\sim F6-C8
 with sigma of 0.02
 O3-C62 \\sim O4-C64
 with sigma of 0.04
 C63-C62 \\sim C65-C64
 with sigma of 0.04
 S3-C63 \\sim S4-C65
 with sigma of 0.02
 S3-C62 \\sim S4-C64
 with sigma of 0.02
 O3-C63 \\sim O4-C65
 with sigma of 0.04
 S3-O3 \\sim S4-O4
 with sigma of 0.02
 S1-C58 \\sim S2-C61
 with sigma of 0.02
 O1-C58 \\sim O2-C61
 with sigma of 0.04
 S1-C59 \\sim S2-C60
 with sigma of 0.02
 S1-O1 \\sim S2-O2
 with sigma of 0.02
 O1-C59 \\sim O2-C60
 with sigma of 0.04
 C59-C58 \\sim C60-C61
 with sigma of 0.04
 F22-C24 \\sim F21-C24
 with sigma of 0.02
 F24-C24 \\sim F23-C24
 with sigma of 0.02
 F20-C24 \\sim F19-C24
 with sigma of 0.02
 F47-C43 \\sim F48-C43
 with sigma of 0.04
 F49-C43 \\sim F50-C43
 with sigma of 0.04
 F47-F51 \\sim F48-F46
 with sigma of 0.04
 F47-F49 \\sim F48-F50
 with sigma of 0.04
 C48-C43 \\sim C49-C43
 with sigma of 0.02
 F51-C43 \\sim F46-C43
 with sigma of 0.04
 F47-C48 \\sim F48-C49
 with sigma of 0.02
 F51-C48 \\sim F46-C49
 with sigma of 0.02
 F49-C48 \\sim F50-C49
 with sigma of 0.02
 F51-F49 \\sim F46-F50
 with sigma of 0.04
 F63-C57 \\sim F62-C57
 with sigma of 0.02
 F59-C57 \\sim F58-C57
 with sigma of 0.02
 F61-C57 \\sim F60-C57
 with sigma of 0.02
 F39-C40 \\sim C40-F37
 with sigma of 0.004
 F37-C40 \\sim C40-F41
 with sigma of 0.004
 F39-C40 \\sim C40-F41
 with sigma of 0.004
 F37-F39 \\sim F39-F41
 with sigma of 0.004
 C40-F39 \\sim C40-F40
 with sigma of 0.02
 C40-F37 \\sim C40-F38
 with sigma of 0.02
 C40-F41 \\sim C40-F42
 with sigma of 0.02
3. Uiso/Uaniso restraints and constraints
All non-hydrogen atoms have similar U: within 2A with sigma of 0.008 and sigma
for terminal atoms of 0.02 within 2A
F37 \\sim F41 \\sim F39 \\sim F38 \\sim F40 \\sim F42: within 2A with sigma of
0.006 and sigma for terminal atoms of 0.012 within 2A
F30 \\sim F29 \\sim F28 \\sim F33 \\sim F32 \\sim F31: within 2A with sigma of
0.004 and sigma for terminal atoms of 0.008 within 2A
4. Rigid body (RIGU) restrains
 All non-hydrogen atoms
 with sigma for 1-2 distances of 0.002 and sigma for 1-3 distances of 0.002
5. Others
 Sof(F33)=Sof(F29)=Sof(F31)=1-FVAR(1)
 Sof(F28)=Sof(F30)=Sof(F32)=FVAR(1)
 Sof(F54)=Sof(F56)=Sof(F52)=1-FVAR(2)
 Sof(F53)=Sof(F55)=Sof(F57)=FVAR(2)
 Sof(F6)=Sof(F4)=Sof(F8)=1-FVAR(3)
 Sof(F7)=Sof(F9)=Sof(F5)=FVAR(3)
 Sof(S4)=Sof(O4)=Sof(C64)=Sof(H64A)=Sof(H64B)=Sof(H64C)=Sof(C65)=Sof(H65A)=
 Sof(H65B)=Sof(H65C)=1-FVAR(4)
 Sof(S3)=Sof(O3)=Sof(C63)=Sof(H63A)=Sof(H63B)=Sof(H63C)=Sof(C62)=Sof(H62A)=
 Sof(H62B)=Sof(H62C)=FVAR(4)
 Sof(C61)=Sof(H61A)=Sof(H61B)=Sof(H61C)=Sof(C60)=Sof(H60A)=Sof(H60B)=Sof(H60C)=
 Sof(S2)=Sof(O2)=1-FVAR(5)
 Sof(S1)=Sof(O1)=Sof(C59)=Sof(H59A)=Sof(H59B)=Sof(H59C)=Sof(C58)=Sof(H58A)=
 Sof(H58B)=Sof(H58C)=FVAR(5)
 Sof(F23)=Sof(F21)=Sof(F19)=1-FVAR(6)
 Sof(F20)=Sof(F22)=Sof(F24)=FVAR(6)
 Sof(F46)=Sof(F48)=Sof(F50)=Sof(C49)=1-FVAR(7)
 Sof(F47)=Sof(F51)=Sof(F49)=Sof(C48)=FVAR(7)
 Sof(F60)=Sof(F62)=Sof(F58)=1-FVAR(8)
 Sof(F61)=Sof(F63)=Sof(F59)=FVAR(8)
 Sof(F38)=Sof(F40)=Sof(F42)=1-FVAR(9)
 Sof(F37)=Sof(F41)=Sof(F39)=FVAR(9)
6.a Me refined with riding coordinates:
 C61(H61A,H61B,H61C), C60(H60A,H60B,H60C)
6.b Aromatic/amide H refined with riding coordinates:
 C10(H10), C6(H6), C14(H14), C44(H44), C2(H2), C12(H12), C34(H34), C18(H18),
 C46(H46), C22(H22), C4(H4), C51(H51), C20(H20), C26(H26), C38(H38), C42(H42),
 C30(H30), C55(H55), C36(H36), C28(H28), C53(H53)
6.c Idealised Me refined as rotating group:
 C66(H66A,H66B,H66C), C67(H67A,H67B,H67C), C69(H69A,H69B,H69C), C63(H63A,H63B,
 H63C), C68(H68A,H68B,H68C), C62(H62A,H62B,H62C), C59(H59A,H59B,H59C), C58(H58A,
 H58B,H58C), C64(H64A,H64B,H64C), C65(H65A,H65B,H65C)
;
_olex2_submission_special_instructions 'No special instructions were received'
_oxdiff_exptl_absorpt_empirical_details
;
Empirical correction (ABSPACK) includes:
- Absorption correction using spherical harmonics
- Frame scaling
;

loop_
_space_group_symop_operation_xyz
'x, y, z'
'-x+1/2, y+1/2, -z+1/2'
'-x, -y, -z'
'x-1/2, -y-1/2, z-1/2'

loop_
_atom_site_label
_atom_site_type_symbol
_atom_site_fract_x
_atom_site_fract_y
_atom_site_fract_z
_atom_site_U_iso_or_equiv
_atom_site_adp_type
_atom_site_occupancy
_atom_site_site_symmetry_order
_atom_site_calc_flag
_atom_site_refinement_flags_posn
_atom_site_refinement_flags_adp
_atom_site_refinement_flags_occupancy
_atom_site_disorder_assembly
_atom_site_disorder_group
Te1 Te 0.25821(2) -0.03391(2) 0.72122(2) 0.01578(6) Uani 1 1 d . . . . .
S5 S 0.46039(6) 0.40080(3) 0.75988(5) 0.02249(18) Uani 1 1 d . U . . .
S6 S 0.71865(7) 0.36031(3) 0.34981(6) 0.0316(2) Uani 1 1 d . U . . .
S3 S 1.08987(7) 0.37554(3) 0.66896(7) 0.0300(3) Uani 0.901(3) 1 d D U P A 1
S1 S 0.60372(7) 0.11790(4) 0.41302(7) 0.0408(3) Uani 0.942(2) 1 d D U P B 1
F10 F 0.14027(16) 0.03257(6) 0.35769(12) 0.0354(5) Uani 1 1 d . U . . .
F3 F -0.03474(14) 0.01444(7) 0.92440(12) 0.0316(5) Uani 1 1 d . U . . .
F12 F 0.06334(14) -0.02461(7) 0.36588(12) 0.0343(5) Uani 1 1 d . U . . .
F43 F 0.32636(14) 0.41346(7) 0.43894(14) 0.0409(6) Uani 1 1 d . U . . .
O5 O 0.42463(16) 0.42843(7) 0.81482(13) 0.0227(5) Uani 1 1 d . U . . .
F1 F -0.06816(14) 0.01995(8) 0.79851(13) 0.0467(6) Uani 1 1 d . U . . .
F20 F 0.3916(10) 0.1396(5) 0.7578(9) 0.038(2) Uani 0.61(5) 1 d D U P C 1
F11 F 0.21913(15) -0.02307(8) 0.41523(12) 0.0423(6) Uani 1 1 d . U . . .
F2 F -0.00539(16) 0.07283(7) 0.87428(16) 0.0482(6) Uani 1 1 d . U . . .
F47 F 0.69247(19) 0.39770(8) 0.73328(14) 0.0406(7) Uani 0.921(3) 1 d D U P D 1
F22 F 0.4673(16) 0.1209(9) 0.8781(7) 0.045(3) Uani 0.61(5) 1 d D U P C 1
F25 F 0.21305(16) 0.21051(7) 0.70022(15) 0.0467(6) Uani 1 1 d . U . . .
F44 F 0.26200(16) 0.35147(7) 0.43326(16) 0.0529(7) Uani 1 1 d . U . . .
F51 F 0.74713(16) 0.39070(8) 0.63622(17) 0.0435(8) Uani 0.921(3) 1 d D U P D 1
F15 F 0.03233(19) 0.11929(8) 0.63782(14) 0.0568(7) Uani 1 1 d . U . . .
F49 F 0.64904(17) 0.44214(7) 0.63623(18) 0.0465(8) Uani 0.921(3) 1 d D U P D 1
F34 F 0.85936(19) 0.11150(7) 0.70705(16) 0.0573(7) Uani 1 1 d . U . . .
F45 F 0.27126(16) 0.39314(8) 0.53100(15) 0.0545(7) Uani 1 1 d . U . . .
F18 F 0.63661(17) -0.04521(8) 0.71656(18) 0.0594(8) Uani 1 1 d . U . . .
F17 F 0.70988(15) 0.01476(8) 0.73789(17) 0.0548(7) Uani 1 1 d . U . . .
F35 F 0.86355(18) 0.14953(8) 0.80710(15) 0.0572(7) Uani 1 1 d . U . . .
O3 O 1.1128(2) 0.42199(10) 0.6610(3) 0.0290(10) Uani 0.901(3) 1 d D U P A 1
O6 O 0.70561(18) 0.40328(8) 0.31024(16) 0.0342(6) Uani 1 1 d . U . . .
F26 F 0.23500(18) 0.24902(8) 0.80412(17) 0.0610(7) Uani 1 1 d . U . . .
F36 F 0.73399(16) 0.11504(8) 0.74632(19) 0.0653(8) Uani 1 1 d . U . . .
F13 F 0.0580(2) 0.13985(7) 0.53195(19) 0.0729(9) Uani 1 1 d . U . . .
F27 F 0.21276(17) 0.27838(8) 0.6901(2) 0.0691(9) Uani 1 1 d . U . . .
O1 O 0.6560(3) 0.08434(16) 0.3825(3) 0.0366(11) Uani 0.942(2) 1 d D U P B 1
F16 F 0.60468(18) 0.00141(10) 0.62430(16) 0.0671(8) Uani 1 1 d . U . . .
F24 F 0.5488(10) 0.1398(4) 0.7991(14) 0.048(2) Uani 0.61(5) 1 d D U P C 1
F61 F 0.3379(2) 0.18190(10) 0.26246(15) 0.0562(8) Uani 0.925(3) 1 d D U P E 1
F63 F 0.47160(19) 0.21642(11) 0.30240(15) 0.0587(9) Uani 0.925(3) 1 d D U P E 1
F14 F -0.06764(17) 0.10437(8) 0.52535(18) 0.0669(8) Uani 1 1 d . U . . .
C10 C 0.1780(2) -0.00852(10) 0.55287(19) 0.0183(6) Uani 1 1 d . U . . .
H10 H 0.210625 -0.034565 0.549450 0.022 Uiso 1 1 calc R U . . .
C6 C 0.1213(2) 0.00211(9) 0.80850(19) 0.0168(6) Uani 1 1 d . U . . .
H6 H 0.071910 0.001039 0.757664 0.020 Uiso 1 1 calc R U . . .
C14 C 0.1321(2) 0.04515(10) 0.63261(19) 0.0187(6) Uani 1 1 d . U . . .
H14 H 0.135412 0.056372 0.683264 0.022 Uiso 1 1 calc R U . . .
F7 F 0.3027(12) -0.0027(7) 1.0939(8) 0.050(3) Uani 0.33(2) 1 d D U P F 1
F9 F 0.4185(10) -0.0185(7) 1.0489(10) 0.057(3) Uani 0.33(2) 1 d D U P F 1
F53 F 0.2846(4) 0.08606(16) 0.4574(3) 0.0658(14) Uani 0.783(8) 1 d D U P G 1
C3 C 0.2655(2) 0.00474(10) 0.9575(2) 0.0222(6) Uani 1 1 d . U . . .
C5 C 0.0985(2) 0.01472(10) 0.87548(19) 0.0178(6) Uani 1 1 d . U . . .
C9 C 0.1768(2) 0.00653(10) 0.62640(18) 0.0176(6) Uani 1 1 d . U . . .
F59 F 0.3357(3) 0.24671(11) 0.29661(17) 0.0757(12) Uani 0.925(3) 1 d D U P E 1
C11 C 0.1313(2) 0.01483(10) 0.48475(19) 0.0184(6) Uani 1 1 d . U . . .
C7 C -0.0027(2) 0.03005(11) 0.8672(2) 0.0234(7) Uani 1 1 d . U . . .
C13 C 0.0824(2) 0.06693(10) 0.56325(19) 0.0195(6) Uani 1 1 d . U . . .
C44 C 0.4944(2) 0.38941(10) 0.5648(2) 0.0211(6) Uani 1 1 d . U . . .
H44 H 0.486506 0.419434 0.556212 0.025 Uiso 1 1 calc R U . . .
C1 C 0.2178(2) -0.00893(9) 0.81716(18) 0.0164(6) Uani 1 1 d . U . . .
C2 C 0.2902(2) -0.00703(10) 0.89096(19) 0.0194(6) Uani 1 1 d . U . . .
H2 H 0.356373 -0.013738 0.895998 0.023 Uiso 1 1 calc R U . . .
C15 C 0.1387(2) 0.00014(11) 0.40627(19) 0.0215(6) Uani 1 1 d . U . . .
C33 C 0.6426(2) 0.23029(9) 0.62729(18) 0.0172(6) Uani 1 1 d . U . . .
C12 C 0.0809(2) 0.05188(10) 0.48926(19) 0.0205(6) Uani 1 1 d . U . . .
H12 H 0.045496 0.066925 0.442086 0.025 Uiso 1 1 calc R U . . .
C17 C 0.3840(2) 0.00564(10) 0.74208(18) 0.0173(6) Uani 1 1 d . U . . .
C45 C 0.4181(2) 0.36128(10) 0.5292(2) 0.0216(6) Uani 1 1 d . U . . .
C34 C 0.7049(2) 0.24686(10) 0.58804(19) 0.0192(6) Uani 1 1 d . U . . .
H34 H 0.684111 0.271282 0.554815 0.023 Uiso 1 1 calc R U . . .
C52 C 0.4003(2) 0.19819(11) 0.3999(2) 0.0258(7) Uani 1 1 d . U . . .
C41 C 0.5190(2) 0.29921(10) 0.58897(19) 0.0185(6) Uani 1 1 d . U . . .
C18 C 0.4622(2) -0.01094(10) 0.72221(19) 0.0203(6) Uani 1 1 d . U . . .
H18 H 0.460216 -0.039638 0.703834 0.024 Uiso 1 1 calc R U . . .
C25 C 0.4974(2) 0.24508(9) 0.6918(2) 0.0195(6) Uani 1 1 d . U . . .
C46 C 0.4304(2) 0.31721(10) 0.54067(19) 0.0195(6) Uani 1 1 d . U . . .
H46 H 0.377063 0.298749 0.514897 0.023 Uiso 1 1 calc R U . . .
C50 C 0.4637(2) 0.21734(10) 0.54074(19) 0.0191(6) Uani 1 1 d . U . . .
C19 C 0.5431(2) 0.01455(11) 0.7293(2) 0.0232(7) Uani 1 1 d . U . . .
C35 C 0.7957(2) 0.22901(10) 0.5958(2) 0.0220(6) Uani 1 1 d . U . . .
C22 C 0.3860(2) 0.04792(10) 0.76862(19) 0.0198(6) Uani 1 1 d . U . . .
H22 H 0.331801 0.059540 0.781265 0.024 Uiso 1 1 calc R U . . .
C4 C 0.1699(2) 0.01559(10) 0.95007(19) 0.0202(6) Uani 1 1 d . U . . .
H4 H 0.153162 0.023608 0.995767 0.024 Uiso 1 1 calc R U . . .
C51 C 0.4491(2) 0.22612(11) 0.46076(19) 0.0220(7) Uani 1 1 d . U . . .
H51 H 0.473490 0.252312 0.447255 0.026 Uiso 1 1 calc R U . . .
C21 C 0.4689(2) 0.07257(10) 0.7761(2) 0.0222(6) Uani 1 1 d . U . . .
C37 C 0.7684(2) 0.17550(10) 0.6812(2) 0.0227(7) Uani 1 1 d . U . . .
C27 C 0.5318(3) 0.24811(10) 0.8363(2) 0.0267(7) Uani 1 1 d . U . . .
C20 C 0.5470(2) 0.05627(10) 0.7561(2) 0.0233(7) Uani 1 1 d . U . . .
H20 H 0.602883 0.073585 0.760777 0.028 Uiso 1 1 calc R U . . .
C26 C 0.5630(3) 0.24707(10) 0.7694(2) 0.0223(7) Uani 1 1 d . U . . .
H26 H 0.631485 0.247747 0.777146 0.027 Uiso 1 1 calc R U . . .
C54 C 0.3786(2) 0.14967(11) 0.4957(2) 0.0277(7) Uani 1 1 d . U . . .
C38 C 0.6779(2) 0.19357(10) 0.67386(19) 0.0202(6) Uani 1 1 d . U . . .
H38 H 0.638268 0.180692 0.701271 0.024 Uiso 1 1 calc R U . . .
C48 C 0.6669(3) 0.40110(12) 0.6544(2) 0.0247(7) Uani 0.921(3) 1 d D U P D 1
C42 C 0.5934(2) 0.32829(10) 0.62547(19) 0.0186(6) Uani 1 1 d . U . . .
H42 H 0.654080 0.317680 0.660171 0.022 Uiso 1 1 calc R U . . .
C16 C 0.0286(3) 0.10785(11) 0.5655(2) 0.0297(7) Uani 1 1 d . U . . .
C23 C 0.6244(3) -0.00328(12) 0.7026(2) 0.0340(8) Uani 1 1 d . U . . .
C24 C 0.4709(3) 0.11786(11) 0.8045(2) 0.0317(7) Uani 1 1 d D U . . .
C30 C 0.3981(2) 0.24456(10) 0.6849(2) 0.0241(7) Uani 1 1 d . U . . .
H30 H 0.350546 0.243355 0.633227 0.029 Uiso 1 1 calc R U . . .
C43 C 0.5822(2) 0.37247(10) 0.6130(2) 0.0210(6) Uani 1 1 d D U . . .
C31 C 0.2573(3) 0.24583(12) 0.7362(3) 0.0388(8) Uani 1 1 d . U . . .
B1 B 0.5308(3) 0.24807(11) 0.6121(2) 0.0191(7) Uani 1 1 d . U . . .
C29 C 0.3659(3) 0.24575(10) 0.7511(2) 0.0289(7) Uani 1 1 d . U . . .
C55 C 0.4265(2) 0.17789(10) 0.5562(2) 0.0243(7) Uani 1 1 d . U . . .
H55 H 0.434505 0.170295 0.609818 0.029 Uiso 1 1 calc R U . . .
F55 F 0.2964(5) 0.11111(14) 0.5715(3) 0.0792(18) Uani 0.783(8) 1 d D U P G 1
C32 C 0.6045(3) 0.24982(12) 0.9176(2) 0.0375(8) Uani 1 1 d D U . . .
C36 C 0.8284(2) 0.19323(10) 0.6424(2) 0.0230(7) Uani 1 1 d . U . . .
H36 H 0.890771 0.181045 0.647785 0.028 Uiso 1 1 calc R U . . .
C39 C 0.8048(3) 0.13765(12) 0.7342(3) 0.0338(8) Uani 1 1 d . U . . .
C28 C 0.4325(3) 0.24731(10) 0.8270(2) 0.0303(7) Uani 1 1 d . U . . .
H28 H 0.410699 0.247822 0.872176 0.036 Uiso 1 1 calc R U . . .
C66 C 0.5485(3) 0.36518(11) 0.8233(2) 0.0332(9) Uani 1 1 d . U . . .
H66A H 0.608976 0.380980 0.850587 0.050 Uiso 1 1 calc R U . . .
H66B H 0.563095 0.342155 0.791164 0.050 Uiso 1 1 calc R U . . .
H66C H 0.521967 0.352826 0.862851 0.050 Uiso 1 1 calc R U . . .
F57 F 0.4181(3) 0.08146(17) 0.5551(4) 0.0824(18) Uani 0.783(8) 1 d D U P G 1
F5 F 0.3799(15) 0.0448(4) 1.0539(10) 0.071(4) Uani 0.33(2) 1 d D U P F 1
C47 C 0.3204(3) 0.37949(11) 0.4825(2) 0.0287(7) Uani 1 1 d . U . . .
C57 C 0.3872(3) 0.21058(13) 0.3163(2) 0.0371(8) Uani 1 1 d D U . . .
C53 C 0.3643(2) 0.15923(11) 0.4170(2) 0.0290(7) Uani 1 1 d . U . . .
H53 H 0.330874 0.139913 0.375607 0.035 Uiso 1 1 calc R U . . .
C56 C 0.3436(3) 0.10756(13) 0.5179(3) 0.0423(8) Uani 1 1 d D U . . .
C8 C 0.3443(3) 0.00569(13) 1.0365(2) 0.0371(8) Uani 1 1 d D U . . .
F28 F 0.6968(3) 0.2503(2) 0.9198(2) 0.0693(13) Uani 0.698(4) 1 d D U P H 1
F30 F 0.5985(4) 0.21579(14) 0.9612(2) 0.0743(14) Uani 0.698(4) 1 d D U P H 1
C67 C 0.3662(3) 0.36244(12) 0.7195(3) 0.0419(10) Uani 1 1 d . U . . .
H67A H 0.348814 0.348740 0.762916 0.063 Uiso 1 1 calc R U . . .
H67B H 0.389531 0.340652 0.690097 0.063 Uiso 1 1 calc R U . . .
H67C H 0.308162 0.376748 0.683298 0.063 Uiso 1 1 calc R U . . .
C40 C 0.8574(2) 0.24842(10) 0.5515(2) 0.0340(7) Uani 1 1 d D U . . .
C69 C 0.6013(3) 0.33519(13) 0.3184(3) 0.0440(11) Uani 1 1 d . U . . .
H69A H 0.552292 0.354821 0.326746 0.066 Uiso 1 1 calc R U . . .
H69B H 0.603776 0.309005 0.349556 0.066 Uiso 1 1 calc R U . . .
H69C H 0.583099 0.327919 0.261678 0.066 Uiso 1 1 calc R U . . .
C63 C 0.9683(3) 0.37551(16) 0.6744(3) 0.0428(13) Uani 0.901(3) 1 d D U P A 1
H63A H 0.969223 0.387326 0.725922 0.064 Uiso 0.901(3) 1 calc R U P A 1
H63B H 0.943226 0.346084 0.669234 0.064 Uiso 0.901(3) 1 calc R U P A 1
H63C H 0.925692 0.393115 0.631187 0.064 Uiso 0.901(3) 1 calc R U P A 1
C68 C 0.7245(4) 0.37026(14) 0.4503(3) 0.0608(13) Uani 1 1 d . U . . .
H68A H 0.784798 0.386123 0.477833 0.091 Uiso 1 1 calc R U . . .
H68B H 0.724697 0.342928 0.477592 0.091 Uiso 1 1 calc R U . . .
H68C H 0.667310 0.387197 0.450706 0.091 Uiso 1 1 calc R U . . .
C62 C 1.0618(6) 0.3544(2) 0.5714(5) 0.0555(18) Uani 0.901(3) 1 d D U P A 1
H62A H 1.009505 0.371420 0.534322 0.083 Uiso 0.901(3) 1 calc R U P A 1
H62B H 1.039869 0.324591 0.570845 0.083 Uiso 0.901(3) 1 calc R U P A 1
H62C H 1.120617 0.355332 0.554902 0.083 Uiso 0.901(3) 1 calc R U P A 1
F32 F 0.5890(4) 0.28265(15) 0.9586(2) 0.0816(16) Uani 0.698(4) 1 d D U P H 1
C59 C 0.6285(4) 0.1070(2) 0.5158(3) 0.0730(17) Uani 0.942(2) 1 d D U P B 1
H59A H 0.595208 0.080443 0.521912 0.110 Uiso 0.942(2) 1 calc R U P B 1
H59B H 0.604383 0.130737 0.540601 0.110 Uiso 0.942(2) 1 calc R U P B 1
H59C H 0.699482 0.103775 0.541731 0.110 Uiso 0.942(2) 1 calc R U P B 1
C58 C 0.6757(4) 0.16518(16) 0.4234(5) 0.0769(19) Uani 0.942(2) 1 d D U P B 1
H58A H 0.744480 0.158547 0.453129 0.115 Uiso 0.942(2) 1 calc R U P B 1
H58B H 0.651445 0.186877 0.452424 0.115 Uiso 0.942(2) 1 calc R U P B 1
H58C H 0.670936 0.176171 0.370499 0.115 Uiso 0.942(2) 1 calc R U P B 1
F33 F 0.6586(8) 0.2866(3) 0.9305(5) 0.064(2) Uani 0.302(4) 1 d D U P H 2
F29 F 0.6698(9) 0.2209(4) 0.9318(6) 0.071(2) Uani 0.302(4) 1 d D U P H 2
F31 F 0.5715(8) 0.2483(5) 0.9770(5) 0.072(2) Uani 0.302(4) 1 d D U P H 2
F54 F 0.2490(9) 0.1163(5) 0.5132(14) 0.071(4) Uani 0.217(8) 1 d D U P G 2
F56 F 0.3881(15) 0.0925(6) 0.5816(8) 0.062(4) Uani 0.217(8) 1 d D U P G 2
F52 F 0.3384(17) 0.0795(5) 0.4614(11) 0.070(4) Uani 0.217(8) 1 d D U P G 2
F6 F 0.3163(7) 0.0168(4) 1.0966(4) 0.067(2) Uani 0.67(2) 1 d D U P F 2
F4 F 0.4160(6) 0.0332(3) 1.0367(4) 0.073(2) Uani 0.67(2) 1 d D U P F 2
F8 F 0.3900(7) -0.0325(2) 1.0522(5) 0.058(2) Uani 0.67(2) 1 d D U P F 2
S4 S 1.0366(8) 0.3931(3) 0.6053(7) 0.046(3) Uani 0.099(3) 1 d D U P A 2
O4 O 1.1347(18) 0.4115(11) 0.658(3) 0.031(6) Uani 0.099(3) 1 d D U P A 2
C64 C 1.004(3) 0.3639(13) 0.682(2) 0.039(5) Uani 0.099(3) 1 d D U P A 2
H64A H 1.031969 0.335002 0.687086 0.059 Uiso 0.099(3) 1 calc R U P A 2
H64B H 0.932189 0.361943 0.666835 0.059 Uiso 0.099(3) 1 calc R U P A 2
H64C H 1.029888 0.379042 0.732812 0.059 Uiso 0.099(3) 1 calc R U P A 2
C65 C 1.081(5) 0.3457(13) 0.570(4) 0.039(6) Uani 0.099(3) 1 d D U P A 2
H65A H 1.063270 0.347015 0.511639 0.059 Uiso 0.099(3) 1 calc R U P A 2
H65B H 1.050768 0.320288 0.584839 0.059 Uiso 0.099(3) 1 calc R U P A 2
H65C H 1.152412 0.344033 0.593773 0.059 Uiso 0.099(3) 1 calc R U P A 2
C61 C 0.586(4) 0.089(2) 0.495(4) 0.047(6) Uani 0.058(2) 1 d D U P B 2
H61A H 0.585909 0.102621 0.545076 0.070 Uiso 0.058(2) 1 calc R U P B 2
H61B H 0.522582 0.094201 0.453767 0.070 Uiso 0.058(2) 1 calc R U P B 2
H61C H 0.594664 0.057780 0.504043 0.070 Uiso 0.058(2) 1 calc R U P B 2
C60 C 0.638(6) 0.1621(13) 0.440(6) 0.051(6) Uani 0.058(2) 1 d D U P B 2
H60A H 0.641129 0.177884 0.488363 0.076 Uiso 0.058(2) 1 calc R U P B 2
H60B H 0.677756 0.176656 0.412196 0.076 Uiso 0.058(2) 1 calc R U P B 2
H60C H 0.569276 0.160797 0.404596 0.076 Uiso 0.058(2) 1 calc R U P B 2
S2 S 0.6824(13) 0.1097(6) 0.4651(12) 0.050(3) Uani 0.058(2) 1 d D U P B 2
O2 O 0.676(7) 0.087(3) 0.390(4) 0.037(6) Uani 0.058(2) 1 d D U P B 2
F23 F 0.5620(9) 0.1347(7) 0.8292(18) 0.051(3) Uani 0.39(5) 1 d D U P C 2
F21 F 0.446(2) 0.1194(14) 0.8719(10) 0.038(3) Uani 0.39(5) 1 d D U P C 2
F19 F 0.4123(17) 0.1444(8) 0.7531(15) 0.044(3) Uani 0.39(5) 1 d D U P C 2
F46 F 0.7436(16) 0.3830(7) 0.7123(15) 0.032(4) Uani 0.079(3) 1 d D U P D 2
F48 F 0.6451(17) 0.4332(8) 0.6940(17) 0.036(4) Uani 0.079(3) 1 d D U P D 2
F50 F 0.7102(19) 0.4175(9) 0.6047(15) 0.037(4) Uani 0.079(3) 1 d D U P D 2
C49 C 0.6684(16) 0.4006(8) 0.6548(15) 0.029(2) Uani 0.079(3) 1 d D U P D 2
F60 F 0.2968(16) 0.2149(13) 0.2682(18) 0.053(4) Uani 0.075(3) 1 d D U P E 2
F62 F 0.427(3) 0.1834(10) 0.2770(18) 0.054(4) Uani 0.075(3) 1 d D U P E 2
F58 F 0.419(3) 0.2512(7) 0.3041(16) 0.041(4) Uani 0.075(3) 1 d D U P E 2
F37 F 0.9293(4) 0.2240(2) 0.5473(4) 0.082(2) Uani 0.590(5) 1 d D U P I 1
F41 F 0.8888(5) 0.28661(16) 0.5794(3) 0.0719(17) Uani 0.590(5) 1 d D U P I 1
F39 F 0.8060(3) 0.25620(16) 0.4757(2) 0.0547(13) Uani 0.590(5) 1 d D U P I 1
F38 F 0.8839(7) 0.2214(3) 0.5064(5) 0.062(2) Uani 0.410(5) 1 d D U P I 2
F40 F 0.8373(6) 0.2849(2) 0.5210(6) 0.070(2) Uani 0.410(5) 1 d D U P I 2
F42 F 0.9538(4) 0.2564(3) 0.6056(4) 0.0602(19) Uani 0.410(5) 1 d D U P I 2

loop_
_atom_site_aniso_label
_atom_site_aniso_U_11
_atom_site_aniso_U_22
_atom_site_aniso_U_33
_atom_site_aniso_U_23
_atom_site_aniso_U_13
_atom_site_aniso_U_12
Te1 0.01656(11) 0.01618(10) 0.01516(11) -0.00070(8) 0.00590(8) 0.00015(8)
S5 0.0288(4) 0.0204(4) 0.0199(4) -0.0010(3) 0.0102(4) 0.0024(3)
S6 0.0319(5) 0.0232(5) 0.0409(6) 0.0041(4) 0.0133(4) 0.0008(4)
S3 0.0283(6) 0.0221(5) 0.0388(7) 0.0012(4) 0.0096(5) -0.0016(4)
S1 0.0281(6) 0.0478(7) 0.0409(7) -0.0244(5) 0.0036(5) 0.0064(5)
F10 0.0569(14) 0.0367(12) 0.0186(11) 0.0004(9) 0.0203(10) -0.0084(10)
F3 0.0284(11) 0.0456(12) 0.0268(11) 0.0080(9) 0.0170(9) 0.0029(9)
F12 0.0348(11) 0.0469(13) 0.0236(11) -0.0115(9) 0.0130(9) -0.0176(9)
F43 0.0310(11) 0.0374(12) 0.0528(15) 0.0244(11) 0.0114(11) 0.0087(9)
O5 0.0265(12) 0.0246(12) 0.0176(12) -0.0023(9) 0.0078(10) 0.0061(9)
F1 0.0219(11) 0.0938(19) 0.0222(11) -0.0073(12) 0.0040(9) 0.0129(11)
F20 0.045(3) 0.017(4) 0.053(3) 0.007(2) 0.019(3) 0.001(3)
F11 0.0318(11) 0.0756(17) 0.0219(12) -0.0006(11) 0.0121(9) 0.0200(11)
F2 0.0397(13) 0.0262(11) 0.090(2) 0.0085(12) 0.0360(13) 0.0095(9)
F47 0.0436(15) 0.0474(16) 0.0271(12) -0.0043(11) 0.0062(11) -0.0206(12)
F22 0.060(7) 0.036(4) 0.037(2) -0.012(3) 0.011(3) -0.004(6)
F25 0.0392(13) 0.0442(13) 0.0653(17) -0.0056(12) 0.0290(12) -0.0072(10)
F44 0.0342(12) 0.0350(13) 0.0670(18) 0.0054(11) -0.0146(12) 0.0010(10)
F51 0.0276(12) 0.0478(16) 0.0627(19) -0.0206(14) 0.0250(13) -0.0125(11)
F15 0.0841(18) 0.0546(15) 0.0311(13) 0.0025(11) 0.0181(13) 0.0442(14)
F49 0.0401(14) 0.0172(11) 0.068(2) 0.0063(11) -0.0021(14) -0.0068(10)
F34 0.0740(17) 0.0390(14) 0.0736(19) 0.0251(12) 0.0442(15) 0.0329(12)
F45 0.0381(13) 0.0810(18) 0.0527(16) 0.0211(13) 0.0264(12) 0.0313(12)
F18 0.0437(14) 0.0412(13) 0.110(2) 0.0026(14) 0.0477(15) 0.0106(11)
F17 0.0222(11) 0.0639(16) 0.084(2) -0.0172(14) 0.0248(12) -0.0072(11)
F35 0.0590(15) 0.0592(16) 0.0445(15) 0.0226(12) 0.0046(12) 0.0080(12)
O3 0.0333(18) 0.0242(19) 0.0274(17) -0.0020(15) 0.0069(16) -0.0109(15)
O6 0.0361(14) 0.0287(14) 0.0395(16) 0.0082(12) 0.0148(12) -0.0011(11)
F26 0.0591(16) 0.0678(18) 0.0802(19) -0.0206(14) 0.0559(15) -0.0105(13)
F36 0.0342(13) 0.0451(15) 0.118(2) 0.0499(15) 0.0270(14) 0.0055(10)
F13 0.112(2) 0.0281(13) 0.112(2) 0.0261(14) 0.083(2) 0.0222(14)
F27 0.0377(13) 0.0485(15) 0.132(3) 0.0371(16) 0.0431(16) 0.0161(11)
O1 0.039(3) 0.0362(17) 0.0396(19) -0.0196(14) 0.0194(19) -0.0032(16)
F16 0.0493(15) 0.120(2) 0.0445(15) 0.0062(15) 0.0320(13) 0.0244(15)
F24 0.046(3) 0.026(3) 0.082(7) -0.014(4) 0.034(4) -0.017(3)
F61 0.0639(19) 0.075(2) 0.0220(14) -0.0163(13) 0.0039(13) -0.0174(15)
F63 0.0504(15) 0.097(3) 0.0257(15) 0.0090(15) 0.0086(12) -0.0197(15)
F14 0.0411(13) 0.0585(17) 0.083(2) -0.0132(15) -0.0054(13) 0.0240(12)
C10 0.0170(15) 0.0204(15) 0.0186(15) -0.0020(12) 0.0072(12) -0.0013(12)
C6 0.0186(14) 0.0165(15) 0.0148(15) 0.0018(12) 0.0047(12) -0.0017(12)
C14 0.0160(14) 0.0242(15) 0.0168(15) -0.0006(12) 0.0066(12) -0.0035(11)
F7 0.039(4) 0.094(8) 0.012(3) -0.003(5) -0.001(3) 0.008(5)
F9 0.037(5) 0.096(6) 0.028(5) -0.022(6) -0.005(4) 0.028(5)
F53 0.077(3) 0.054(3) 0.053(2) -0.0099(18) 0.002(2) -0.045(2)
C3 0.0255(14) 0.0218(16) 0.0175(14) -0.0005(12) 0.0045(12) 0.0027(12)
C5 0.0211(13) 0.0170(14) 0.0169(14) 0.0023(12) 0.0085(11) -0.0005(12)
C9 0.0169(14) 0.0204(15) 0.0156(14) 0.0038(12) 0.0053(12) -0.0028(11)
F59 0.121(3) 0.070(2) 0.0301(16) 0.0148(15) 0.0159(18) 0.054(2)
C11 0.0143(14) 0.0250(15) 0.0169(14) -0.0007(11) 0.0063(12) -0.0050(11)
C7 0.0220(14) 0.0294(16) 0.0212(15) 0.0022(13) 0.0103(12) -0.0006(13)
C13 0.0191(15) 0.0215(15) 0.0198(15) 0.0018(11) 0.0087(12) -0.0012(11)
C44 0.0247(14) 0.0184(15) 0.0248(17) 0.0025(12) 0.0144(13) 0.0026(11)
C1 0.0198(14) 0.0156(15) 0.0151(14) -0.0014(12) 0.0077(11) -0.0011(12)
C2 0.0172(14) 0.0184(15) 0.0219(15) -0.0004(12) 0.0054(12) 0.0008(12)
C15 0.0183(14) 0.0306(17) 0.0163(15) -0.0005(12) 0.0067(12) -0.0025(12)
C33 0.0211(14) 0.0155(14) 0.0151(15) -0.0036(11) 0.0059(12) -0.0018(11)
C12 0.0160(15) 0.0271(16) 0.0181(15) 0.0025(12) 0.0052(13) -0.0026(12)
C17 0.0157(13) 0.0201(14) 0.0155(16) 0.0015(12) 0.0042(12) -0.0015(11)
C45 0.0209(14) 0.0238(15) 0.0229(17) 0.0040(12) 0.0108(12) 0.0026(11)
C34 0.0271(15) 0.0154(15) 0.0164(16) 0.0002(12) 0.0091(13) 0.0004(12)
C52 0.0225(16) 0.0307(16) 0.0220(15) -0.0036(12) 0.0041(13) 0.0072(13)
C41 0.0234(14) 0.0185(14) 0.0168(15) 0.0005(11) 0.0111(12) 0.0000(11)
C18 0.0187(14) 0.0224(16) 0.0189(17) 0.0006(13) 0.0049(13) 0.0028(11)
C25 0.0252(14) 0.0110(14) 0.0243(14) 0.0001(12) 0.0109(12) 0.0005(12)
C46 0.0197(14) 0.0197(14) 0.0203(17) -0.0015(12) 0.0082(13) -0.0013(11)
C50 0.0168(14) 0.0204(14) 0.0211(14) -0.0012(12) 0.0074(12) 0.0028(11)
C19 0.0187(14) 0.0288(15) 0.0228(17) 0.0050(13) 0.0076(13) 0.0016(12)
C35 0.0274(15) 0.0206(15) 0.0213(16) -0.0022(12) 0.0125(13) -0.0007(12)
C22 0.0195(14) 0.0216(14) 0.0196(17) 0.0009(12) 0.0081(13) -0.0001(12)
C4 0.0253(14) 0.0190(15) 0.0173(15) 0.0003(13) 0.0080(12) 0.0010(12)
C51 0.0215(16) 0.0233(16) 0.0200(15) -0.0003(12) 0.0050(13) 0.0034(12)
C21 0.0203(14) 0.0223(14) 0.0224(17) 0.0019(12) 0.0048(13) -0.0023(11)
C37 0.0245(15) 0.0195(15) 0.0244(17) 0.0006(12) 0.0084(13) 0.0004(12)
C27 0.0446(16) 0.0167(15) 0.0240(15) 0.0025(13) 0.0186(13) 0.0042(14)
C20 0.0180(15) 0.0263(15) 0.0244(18) 0.0051(13) 0.0053(13) -0.0052(12)
C26 0.0318(16) 0.0152(15) 0.0223(15) 0.0007(13) 0.0123(13) 0.0017(13)
C54 0.0228(16) 0.0251(15) 0.0337(17) -0.0053(13) 0.0071(14) -0.0033(12)
C38 0.0259(15) 0.0178(15) 0.0189(16) -0.0001(12) 0.0098(13) -0.0023(12)
C48 0.0260(16) 0.0209(15) 0.0298(17) -0.0003(14) 0.0128(14) 0.0001(13)
C42 0.0197(15) 0.0212(14) 0.0164(16) -0.0002(12) 0.0078(13) 0.0011(11)
C16 0.0374(17) 0.0291(17) 0.0254(17) 0.0061(14) 0.0139(15) 0.0087(14)
C23 0.0257(16) 0.0396(18) 0.0417(19) -0.0015(16) 0.0178(15) -0.0014(14)
C24 0.0294(16) 0.0260(16) 0.0404(18) -0.0056(14) 0.0121(14) -0.0063(12)
C30 0.0284(15) 0.0158(15) 0.0313(18) -0.0009(14) 0.0142(14) -0.0004(13)
C43 0.0243(14) 0.0202(14) 0.0219(16) 0.0000(12) 0.0125(12) -0.0009(11)
C31 0.0397(18) 0.0280(18) 0.061(2) 0.0019(15) 0.0329(18) 0.0022(14)
B1 0.0211(15) 0.0178(15) 0.0182(16) -0.0010(13) 0.0062(13) -0.0008(12)
C29 0.0377(16) 0.0149(15) 0.0436(18) 0.0041(14) 0.0264(13) 0.0029(13)
C55 0.0213(16) 0.0244(15) 0.0256(17) -0.0015(13) 0.0056(14) -0.0012(12)
F55 0.121(4) 0.060(3) 0.083(4) -0.023(2) 0.070(3) -0.051(3)
C32 0.0596(19) 0.0326(17) 0.0229(16) 0.0031(14) 0.0171(15) 0.0097(15)
C36 0.0213(15) 0.0215(16) 0.0275(18) -0.0021(12) 0.0097(13) 0.0017(12)
C39 0.0268(17) 0.0296(18) 0.048(2) 0.0136(15) 0.0163(15) 0.0060(13)
C28 0.0507(17) 0.0168(16) 0.0349(17) 0.0041(14) 0.0295(14) 0.0040(15)
C66 0.039(2) 0.028(2) 0.032(2) 0.0018(16) 0.0124(17) 0.0150(16)
F57 0.065(3) 0.047(3) 0.121(4) 0.039(3) 0.012(2) -0.0126(18)
F5 0.066(7) 0.068(4) 0.052(6) -0.018(4) -0.019(5) -0.014(4)
C47 0.0261(16) 0.0289(17) 0.0319(19) 0.0055(13) 0.0104(14) 0.0033(13)
C57 0.0444(19) 0.0400(19) 0.0221(17) -0.0032(14) 0.0039(15) 0.0064(15)
C53 0.0202(16) 0.0315(17) 0.0303(17) -0.0096(14) 0.0012(14) 0.0011(13)
C56 0.046(2) 0.0338(19) 0.047(2) -0.0098(15) 0.0152(16) -0.0190(15)
C8 0.0350(17) 0.052(2) 0.0196(16) -0.0063(15) 0.0017(14) 0.0090(14)
F28 0.057(2) 0.124(4) 0.0239(19) 0.000(2) 0.0098(16) -0.014(2)
F30 0.106(3) 0.060(2) 0.042(2) 0.0300(19) 0.003(2) -0.010(2)
C67 0.044(2) 0.038(2) 0.042(3) -0.0170(19) 0.0103(19) -0.0086(18)
C40 0.0388(18) 0.0313(16) 0.0412(19) 0.0038(14) 0.0257(15) -0.0004(14)
C69 0.030(2) 0.035(2) 0.072(3) -0.005(2) 0.024(2) -0.0013(17)
C63 0.036(3) 0.044(3) 0.057(3) -0.011(2) 0.027(3) -0.013(2)
C68 0.101(4) 0.040(3) 0.035(2) 0.010(2) 0.014(3) 0.006(3)
C62 0.060(4) 0.059(4) 0.065(3) -0.034(3) 0.044(3) -0.033(3)
F32 0.122(3) 0.063(2) 0.037(2) -0.0204(19) -0.007(2) 0.049(3)
C59 0.070(4) 0.110(5) 0.040(3) -0.027(3) 0.020(3) 0.026(3)
C58 0.063(4) 0.039(3) 0.108(5) -0.030(3) -0.001(3) -0.004(2)
F33 0.072(4) 0.062(3) 0.033(4) 0.013(3) -0.018(3) -0.016(3)
F29 0.084(4) 0.074(4) 0.038(4) -0.004(4) -0.006(3) 0.037(3)
F31 0.097(4) 0.095(5) 0.029(3) 0.006(4) 0.030(3) 0.005(4)
F54 0.053(4) 0.064(7) 0.104(9) 0.020(7) 0.037(5) -0.019(4)
F56 0.076(7) 0.045(7) 0.055(4) 0.007(4) 0.007(5) -0.037(6)
F52 0.106(9) 0.037(5) 0.068(5) -0.025(5) 0.028(6) -0.034(7)
F6 0.050(4) 0.122(6) 0.018(2) -0.029(3) -0.004(2) 0.034(4)
F4 0.051(3) 0.106(4) 0.043(3) -0.010(3) -0.010(2) -0.029(3)
F8 0.049(4) 0.069(3) 0.032(3) -0.003(3) -0.019(3) 0.029(3)
S4 0.038(4) 0.041(4) 0.049(5) -0.009(4) 0.001(4) -0.001(4)
O4 0.029(9) 0.032(10) 0.032(9) -0.009(8) 0.011(8) 0.005(8)
C64 0.029(10) 0.035(10) 0.052(10) -0.016(9) 0.011(8) -0.002(9)
C65 0.037(11) 0.030(9) 0.051(10) -0.013(8) 0.015(9) -0.005(10)
C61 0.038(11) 0.063(11) 0.042(11) -0.022(10) 0.015(9) 0.009(10)
C60 0.038(12) 0.045(9) 0.064(12) -0.029(9) 0.009(11) 0.006(9)
S2 0.039(5) 0.055(5) 0.050(6) -0.020(5) 0.005(5) 0.012(5)
O2 0.031(11) 0.040(10) 0.039(10) -0.020(9) 0.011(8) 0.005(10)
F23 0.033(3) 0.041(6) 0.073(8) -0.019(6) 0.011(4) -0.018(3)
F21 0.036(7) 0.038(5) 0.036(4) -0.019(4) 0.007(4) -0.010(6)
F19 0.050(6) 0.020(5) 0.058(5) 0.005(3) 0.013(5) -0.004(5)
F46 0.027(6) 0.025(7) 0.042(7) 0.000(6) 0.008(5) -0.011(5)
F48 0.030(8) 0.030(6) 0.045(7) -0.011(5) 0.011(6) -0.007(5)
F50 0.034(7) 0.037(8) 0.044(7) 0.003(6) 0.016(6) -0.011(6)
C49 0.028(4) 0.025(4) 0.035(4) -0.002(4) 0.012(3) -0.005(3)
F60 0.052(4) 0.063(9) 0.030(7) 0.005(9) -0.004(5) 0.007(5)
F62 0.075(9) 0.059(7) 0.026(7) -0.008(7) 0.014(7) 0.018(7)
F58 0.061(9) 0.048(4) 0.013(8) 0.001(5) 0.010(7) 0.003(6)
F37 0.067(4) 0.084(4) 0.127(6) 0.059(4) 0.076(3) 0.040(3)
F41 0.100(4) 0.070(3) 0.065(3) -0.028(3) 0.053(3) -0.064(3)
F39 0.060(3) 0.080(3) 0.032(2) 0.011(2) 0.0257(18) -0.028(2)
F38 0.074(5) 0.067(4) 0.071(5) -0.022(4) 0.061(4) -0.020(4)
F40 0.064(4) 0.059(3) 0.113(6) 0.050(4) 0.063(4) 0.020(3)
F42 0.044(3) 0.090(5) 0.054(4) 0.015(3) 0.025(2) -0.031(3)

loop_
_atom_type_symbol
_atom_type_description
_atom_type_scat_dispersion_real
_atom_type_scat_dispersion_imag
_atom_type_scat_source
C C 0.0033 0.0016 'International Tables Vol C Tables 4.2.6.8 and 6.1.1.4'
H H 0.0000 0.0000 'International Tables Vol C Tables 4.2.6.8 and 6.1.1.4'
B B 0.0013 0.0007 'International Tables Vol C Tables 4.2.6.8 and 6.1.1.4'
F F 0.0171 0.0103 'International Tables Vol C Tables 4.2.6.8 and 6.1.1.4'
O O 0.0106 0.0060 'International Tables Vol C Tables 4.2.6.8 and 6.1.1.4'
S S 0.1246 0.1234 'International Tables Vol C Tables 4.2.6.8 and 6.1.1.4'
Te Te -0.5308 1.6751 'International Tables Vol C Tables 4.2.6.8 and 6.1.1.4'

loop_
_exptl_crystal_face_index_h
_exptl_crystal_face_index_k
_exptl_crystal_face_index_l
_exptl_crystal_face_perp_dist
-16 -4 -9 0.0739
13 31 -14 0.0429
12 -6 13 0.0916
-10 -31 16 0.0700
10 -36 -10 0.0370
-18 -19 1 0.0773
-12 33 12 0.0234
-18 -18 2 0.0773
17 16 1 0.0771
-6 1 -20 0.0864

loop_
_geom_angle_atom_site_label_1
_geom_angle_atom_site_label_2
_geom_angle_atom_site_label_3
_geom_angle
_geom_angle_site_symmetry_1
_geom_angle_site_symmetry_3
_geom_angle_publ_flag
C1 Te1 C9 101.08(12) . . ?
C1 Te1 C17 94.97(12) . . ?
C17 Te1 C9 90.73(11) . . ?
O5 S5 C66 105.72(15) . . ?
O5 S5 C67 105.63(16) . . ?
C67 S5 C66 97.32(19) . . ?
O6 S6 C69 106.62(18) . . ?
O6 S6 C68 105.68(18) . . ?
C69 S6 C68 97.0(2) . . ?
O3 S3 C63 104.8(2) . . ?
O3 S3 C62 104.8(3) . . ?
C62 S3 C63 97.8(3) . . ?
O1 S1 C59 106.4(3) . . ?
O1 S1 C58 106.0(3) . . ?
C59 S1 C58 97.8(3) . . ?
C9 C10 H10 120.3 . . ?
C11 C10 H10 120.3 . . ?
C11 C10 C9 119.3(3) . . ?
C5 C6 H6 120.6 . . ?
C5 C6 C1 118.7(3) . . ?
C1 C6 H6 120.6 . . ?
C9 C14 H14 120.8 . . ?
C13 C14 H14 120.8 . . ?
C13 C14 C9 118.4(3) . . ?
C2 C3 C8 118.5(3) . . ?
C4 C3 C2 120.4(3) . . ?
C4 C3 C8 121.0(3) . . ?
C6 C5 C7 120.0(3) . . ?
C4 C5 C6 120.9(3) . . ?
C4 C5 C7 119.0(3) . . ?
C10 C9 Te1 111.7(2) . . ?
C14 C9 Te1 127.2(2) . . ?
C14 C9 C10 121.0(3) . . ?
C10 C11 C15 119.2(3) . . ?
C12 C11 C10 120.4(3) . . ?
C12 C11 C15 120.4(3) . . ?
F3 C7 F2 105.3(3) . . ?
F3 C7 C5 112.0(3) . . ?
F1 C7 F3 107.2(3) . . ?
F1 C7 F2 106.9(3) . . ?
F1 C7 C5 113.4(3) . . ?
F2 C7 C5 111.5(3) . . ?
C14 C13 C12 121.3(3) . . ?
C14 C13 C16 121.1(3) . . ?
C12 C13 C16 117.6(3) . . ?
C45 C44 H44 121.0 . . ?
C43 C44 H44 121.0 . . ?
C43 C44 C45 118.0(3) . . ?
C6 C1 Te1 121.8(2) . . ?
C2 C1 Te1 117.1(2) . . ?
C2 C1 C6 120.9(3) . . ?
C3 C2 H2 120.2 . . ?
C1 C2 C3 119.5(3) . . ?
C1 C2 H2 120.2 . . ?
F10 C15 F12 105.9(3) . . ?
F10 C15 C11 112.8(3) . . ?
F12 C15 C11 112.6(3) . . ?
F11 C15 F10 107.1(3) . . ?
F11 C15 F12 105.9(3) . . ?
F11 C15 C11 112.1(3) . . ?
C34 C33 C38 115.1(3) . . ?
C34 C33 B1 123.1(3) . . ?
C38 C33 B1 121.4(3) . . ?
C11 C12 C13 119.4(3) . . ?
C11 C12 H12 120.3 . . ?
C13 C12 H12 120.3 . . ?
C18 C17 Te1 117.1(2) . . ?
C18 C17 C22 120.6(3) . . ?
C22 C17 Te1 122.1(2) . . ?
C44 C45 C46 120.9(3) . . ?
C44 C45 C47 118.4(3) . . ?
C46 C45 C47 120.6(3) . . ?
C33 C34 H34 118.7 . . ?
C35 C34 C33 122.5(3) . . ?
C35 C34 H34 118.7 . . ?
C51 C52 C57 118.8(3) . . ?
C51 C52 C53 120.7(3) . . ?
C53 C52 C57 120.5(3) . . ?
C46 C41 B1 122.8(3) . . ?
C42 C41 C46 115.6(3) . . ?
C42 C41 B1 121.0(3) . . ?
C17 C18 H18 120.3 . . ?
C19 C18 C17 119.5(3) . . ?
C19 C18 H18 120.3 . . ?
C26 C25 B1 123.8(3) . . ?
C30 C25 C26 115.6(3) . . ?
C30 C25 B1 120.3(3) . . ?
C45 C46 C41 122.2(3) . . ?
C45 C46 H46 118.9 . . ?
C41 C46 H46 118.9 . . ?
C51 C50 B1 122.0(3) . . ?
C51 C50 C55 115.5(3) . . ?
C55 C50 B1 122.1(3) . . ?
C18 C19 C23 118.5(3) . . ?
C20 C19 C18 120.8(3) . . ?
C20 C19 C23 120.6(3) . . ?
C34 C35 C40 119.2(3) . . ?
C36 C35 C34 120.8(3) . . ?
C36 C35 C40 120.0(3) . . ?
C17 C22 H22 120.7 . . ?
C21 C22 C17 118.6(3) . . ?
C21 C22 H22 120.7 . . ?
C3 C4 C5 119.5(3) . . ?
C3 C4 H4 120.2 . . ?
C5 C4 H4 120.2 . . ?
C52 C51 C50 122.6(3) . . ?
C52 C51 H51 118.7 . . ?
C50 C51 H51 118.7 . . ?
C22 C21 C24 118.6(3) . . ?
C20 C21 C22 121.1(3) . . ?
C20 C21 C24 120.4(3) . . ?
C38 C37 C39 120.5(3) . . ?
C36 C37 C38 120.6(3) . . ?
C36 C37 C39 118.8(3) . . ?
C26 C27 C32 120.4(3) . . ?
C28 C27 C26 120.1(3) . . ?
C28 C27 C32 119.5(3) . . ?
C19 C20 H20 120.3 . . ?
C21 C20 C19 119.4(3) . . ?
C21 C20 H20 120.3 . . ?
C25 C26 C27 122.5(3) . . ?
C25 C26 H26 118.7 . . ?
C27 C26 H26 118.7 . . ?
C55 C54 C56 118.6(3) . . ?
C53 C54 C55 121.3(3) . . ?
C53 C54 C56 120.1(3) . . ?
C33 C38 H38 118.8 . . ?
C37 C38 C33 122.5(3) . . ?
C37 C38 H38 118.8 . . ?
F47 C48 F51 105.6(3) . . ?
F47 C48 C43 111.8(3) . . ?
F51 C48 C43 111.5(3) . . ?
F49 C48 F47 107.4(3) . . ?
F49 C48 F51 106.9(3) . . ?
F49 C48 C43 113.2(3) . . ?
C41 C42 H42 118.7 . . ?
C41 C42 C43 122.5(3) . . ?
C43 C42 H42 118.7 . . ?
F15 C16 F14 104.4(3) . . ?
F15 C16 C13 113.5(3) . . ?
F13 C16 F15 108.7(3) . . ?
F13 C16 F14 104.6(3) . . ?
F13 C16 C13 113.2(3) . . ?
F14 C16 C13 111.7(3) . . ?
F18 C23 C19 111.9(3) . . ?
F17 C23 F18 106.6(3) . . ?
F17 C23 F16 107.5(3) . . ?
F17 C23 C19 113.3(3) . . ?
F16 C23 F18 105.8(3) . . ?
F16 C23 C19 111.3(3) . . ?
F20 C24 C21 110.2(8) . . ?
F22 C24 F20 105.8(12) . . ?
F22 C24 F24 109.5(9) . . ?
F22 C24 C21 113.3(12) . . ?
F24 C24 F20 104.9(7) . . ?
F24 C24 C21 112.5(6) . . ?
F23 C24 C21 112.9(9) . . ?
F23 C24 F21 102.2(14) . . ?
F21 C24 C21 110.3(19) . . ?
F19 C24 C21 115.1(14) . . ?
F19 C24 F23 108.5(11) . . ?
F19 C24 F21 107(2) . . ?
C25 C30 H30 118.8 . . ?
C29 C30 C25 122.5(3) . . ?
C29 C30 H30 118.8 . . ?
C44 C43 C48 120.7(3) . . ?
C44 C43 C42 120.7(3) . . ?
C44 C43 C49 121.6(11) . . ?
C42 C43 C48 118.5(3) . . ?
C42 C43 C49 117.6(11) . . ?
F25 C31 F26 105.9(3) . . ?
F25 C31 F27 106.1(4) . . ?
F25 C31 C29 113.2(3) . . ?
F26 C31 C29 112.4(4) . . ?
F27 C31 F26 106.6(3) . . ?
F27 C31 C29 112.1(3) . . ?
C33 B1 C41 112.7(3) . . ?
C25 B1 C33 112.7(3) . . ?
C25 B1 C41 103.6(2) . . ?
C50 B1 C33 103.3(2) . . ?
C50 B1 C41 113.0(3) . . ?
C50 B1 C25 111.8(3) . . ?
C30 C29 C31 117.6(4) . . ?
C28 C29 C30 120.5(3) . . ?
C28 C29 C31 121.8(3) . . ?
C50 C55 H55 118.9 . . ?
C54 C55 C50 122.2(3) . . ?
C54 C55 H55 118.9 . . ?
F28 C32 C27 114.6(3) . . ?
F28 C32 F30 104.3(4) . . ?
F28 C32 F32 108.9(5) . . ?
F30 C32 C27 112.1(4) . . ?
F32 C32 C27 111.8(3) . . ?
F32 C32 F30 104.3(4) . . ?
F33 C32 C27 112.1(4) . . ?
F29 C32 C27 114.3(5) . . ?
F29 C32 F33 102.7(8) . . ?
F29 C32 F31 105.0(8) . . ?
F31 C32 C27 117.5(6) . . ?
F31 C32 F33 103.6(8) . . ?
C35 C36 C37 118.5(3) . . ?
C35 C36 H36 120.8 . . ?
C37 C36 H36 120.8 . . ?
F34 C39 F35 104.8(3) . . ?
F34 C39 C37 112.7(3) . . ?
F35 C39 C37 111.6(3) . . ?
F36 C39 F34 108.1(3) . . ?
F36 C39 F35 105.7(3) . . ?
F36 C39 C37 113.3(3) . . ?
C27 C28 H28 120.6 . . ?
C29 C28 C27 118.8(3) . . ?
C29 C28 H28 120.6 . . ?
S5 C66 H66A 109.5 . . ?
S5 C66 H66B 109.5 . . ?
S5 C66 H66C 109.5 . . ?
H66A C66 H66B 109.5 . . ?
H66A C66 H66C 109.5 . . ?
H66B C66 H66C 109.5 . . ?
F43 C47 F45 105.3(3) . . ?
F43 C47 C45 113.5(3) . . ?
F44 C47 F43 106.9(3) . . ?
F44 C47 F45 106.1(3) . . ?
F44 C47 C45 113.3(3) . . ?
F45 C47 C45 111.2(3) . . ?
F61 C57 C52 114.0(3) . . ?
F63 C57 F61 105.4(3) . . ?
F63 C57 F59 107.5(4) . . ?
F63 C57 C52 113.1(3) . . ?
F59 C57 F61 105.0(3) . . ?
F59 C57 C52 111.3(3) . . ?
F60 C57 C52 117.1(16) . . ?
F60 C57 F62 103(2) . . ?
F60 C57 F58 97(2) . . ?
F62 C57 C52 114.6(14) . . ?
F62 C57 F58 106(2) . . ?
F58 C57 C52 116.9(12) . . ?
C52 C53 H53 121.2 . . ?
C54 C53 C52 117.7(3) . . ?
C54 C53 H53 121.2 . . ?
F53 C56 C54 114.5(4) . . ?
F53 C56 F55 106.2(4) . . ?
F53 C56 F57 107.0(4) . . ?
F55 C56 C54 113.7(4) . . ?
F57 C56 C54 112.2(4) . . ?
F57 C56 F55 102.2(5) . . ?
F54 C56 C54 102.8(7) . . ?
F56 C56 C54 117.8(9) . . ?
F56 C56 F54 110.7(12) . . ?
F56 C56 F52 109.8(13) . . ?
F52 C56 C54 108.9(9) . . ?
F52 C56 F54 106.0(11) . . ?
F7 C8 C3 108.3(8) . . ?
F9 C8 F7 107.7(11) . . ?
F9 C8 C3 119.6(8) . . ?
F9 C8 F5 105.6(8) . . ?
F5 C8 F7 103.6(8) . . ?
F5 C8 C3 110.9(6) . . ?
F6 C8 C3 115.6(5) . . ?
F6 C8 F4 105.6(5) . . ?
F6 C8 F8 109.0(6) . . ?
F4 C8 C3 111.4(4) . . ?
F4 C8 F8 104.0(5) . . ?
F8 C8 C3 110.4(5) . . ?
S5 C67 H67A 109.5 . . ?
S5 C67 H67B 109.5 . . ?
S5 C67 H67C 109.5 . . ?
H67A C67 H67B 109.5 . . ?
H67A C67 H67C 109.5 . . ?
H67B C67 H67C 109.5 . . ?
F37 C40 C35 114.3(4) . . ?
F37 C40 F41 111.6(5) . . ?
F37 C40 F39 103.9(4) . . ?
F41 C40 C35 111.2(3) . . ?
F41 C40 F39 103.0(3) . . ?
F39 C40 C35 112.1(3) . . ?
F38 C40 C35 113.8(5) . . ?
F38 C40 F42 96.4(5) . . ?
F40 C40 C35 120.2(4) . . ?
F40 C40 F38 113.3(7) . . ?
F40 C40 F42 99.7(6) . . ?
F42 C40 C35 109.4(4) . . ?
S6 C69 H69A 109.5 . . ?
S6 C69 H69B 109.5 . . ?
S6 C69 H69C 109.5 . . ?
H69A C69 H69B 109.5 . . ?
H69A C69 H69C 109.5 . . ?
H69B C69 H69C 109.5 . . ?
S3 C63 H63A 109.5 . . ?
S3 C63 H63B 109.5 . . ?
S3 C63 H63C 109.5 . . ?
H63A C63 H63B 109.5 . . ?
H63A C63 H63C 109.5 . . ?
H63B C63 H63C 109.5 . . ?
S6 C68 H68A 109.5 . . ?
S6 C68 H68B 109.5 . . ?
S6 C68 H68C 109.5 . . ?
H68A C68 H68B 109.5 . . ?
H68A C68 H68C 109.5 . . ?
H68B C68 H68C 109.5 . . ?
S3 C62 H62A 109.5 . . ?
S3 C62 H62B 109.5 . . ?
S3 C62 H62C 109.5 . . ?
H62A C62 H62B 109.5 . . ?
H62A C62 H62C 109.5 . . ?
H62B C62 H62C 109.5 . . ?
S1 C59 H59A 109.5 . . ?
S1 C59 H59B 109.5 . . ?
S1 C59 H59C 109.5 . . ?
H59A C59 H59B 109.5 . . ?
H59A C59 H59C 109.5 . . ?
H59B C59 H59C 109.5 . . ?
S1 C58 H58A 109.5 . . ?
S1 C58 H58B 109.5 . . ?
S1 C58 H58C 109.5 . . ?
H58A C58 H58B 109.5 . . ?
H58A C58 H58C 109.5 . . ?
H58B C58 H58C 109.5 . . ?
O4 S4 C64 98.4(19) . . ?
O4 S4 C65 99(2) . . ?
C65 S4 C64 93.2(18) . . ?
S4 C64 H64A 109.5 . . ?
S4 C64 H64B 109.5 . . ?
S4 C64 H64C 109.5 . . ?
H64A C64 H64B 109.5 . . ?
H64A C64 H64C 109.5 . . ?
H64B C64 H64C 109.5 . . ?
S4 C65 H65A 109.5 . . ?
S4 C65 H65B 109.5 . . ?
S4 C65 H65C 109.5 . . ?
H65A C65 H65B 109.5 . . ?
H65A C65 H65C 109.5 . . ?
H65B C65 H65C 109.5 . . ?
H61A C61 H61B 109.5 . . ?
H61A C61 H61C 109.5 . . ?
H61B C61 H61C 109.5 . . ?
S2 C61 H61A 109.5 . . ?
S2 C61 H61B 109.5 . . ?
S2 C61 H61C 109.5 . . ?
H60A C60 H60B 109.5 . . ?
H60A C60 H60C 109.5 . . ?
H60B C60 H60C 109.5 . . ?
S2 C60 H60A 109.5 . . ?
S2 C60 H60B 109.5 . . ?
S2 C60 H60C 109.5 . . ?
C60 S2 C61 99(2) . . ?
O2 S2 C61 105(3) . . ?
O2 S2 C60 108(3) . . ?
F46 C49 C43 117.9(19) . . ?
F48 C49 C43 113.2(19) . . ?
F48 C49 F46 101(2) . . ?
F50 C49 C43 112.4(18) . . ?
F50 C49 F46 104(2) . . ?
F50 C49 F48 107(2) . . ?

loop_
_geom_bond_atom_site_label_1
_geom_bond_atom_site_label_2
_geom_bond_distance
_geom_bond_site_symmetry_2
_geom_bond_publ_flag
Te1 C9 2.124(3) . ?
Te1 C1 2.116(3) . ?
Te1 C17 2.121(3) . ?
S5 O5 1.510(2) . ?
S5 C66 1.784(3) . ?
S5 C67 1.775(4) . ?
S6 O6 1.496(2) . ?
S6 C69 1.779(4) . ?
S6 C68 1.782(5) . ?
S3 O3 1.503(3) . ?
S3 C63 1.782(4) . ?
S3 C62 1.772(7) . ?
S1 O1 1.490(4) . ?
S1 C59 1.772(5) . ?
S1 C58 1.777(5) . ?
F10 C15 1.333(4) . ?
F3 C7 1.334(4) . ?
F12 C15 1.334(4) . ?
F43 C47 1.330(4) . ?
F1 C7 1.314(4) . ?
F20 C24 1.355(8) . ?
F11 C15 1.330(4) . ?
F2 C7 1.342(4) . ?
F47 C48 1.328(5) . ?
F22 C24 1.324(9) . ?
F25 C31 1.328(4) . ?
F44 C47 1.325(4) . ?
F51 C48 1.335(4) . ?
F15 C16 1.314(4) . ?
F49 C48 1.325(4) . ?
F34 C39 1.327(4) . ?
F45 C47 1.347(4) . ?
F18 C23 1.332(4) . ?
F17 C23 1.312(4) . ?
F35 C39 1.346(5) . ?
F26 C31 1.346(5) . ?
F36 C39 1.312(4) . ?
F13 C16 1.301(4) . ?
F27 C31 1.331(5) . ?
F16 C23 1.331(5) . ?
F24 C24 1.343(7) . ?
F61 C57 1.332(4) . ?
F63 C57 1.327(5) . ?
F14 C16 1.341(4) . ?
C10 H10 0.9500 . ?
C10 C9 1.390(4) . ?
C10 C11 1.383(4) . ?
C6 H6 0.9500 . ?
C6 C5 1.387(4) . ?
C6 C1 1.389(4) . ?
C14 H14 0.9500 . ?
C14 C9 1.387(4) . ?
C14 C13 1.383(4) . ?
F7 C8 1.362(11) . ?
F9 C8 1.267(11) . ?
F53 C56 1.315(5) . ?
C3 C2 1.386(4) . ?
C3 C4 1.380(4) . ?
C3 C8 1.489(5) . ?
C5 C7 1.493(4) . ?
C5 C4 1.387(4) . ?
F59 C57 1.332(5) . ?
C11 C15 1.500(4) . ?
C11 C12 1.380(4) . ?
C13 C12 1.386(4) . ?
C13 C16 1.500(5) . ?
C44 H44 0.9500 . ?
C44 C45 1.387(4) . ?
C44 C43 1.380(4) . ?
C1 C2 1.384(4) . ?
C2 H2 0.9500 . ?
C33 C34 1.399(4) . ?
C33 C38 1.407(4) . ?
C33 B1 1.639(5) . ?
C12 H12 0.9500 . ?
C17 C18 1.383(4) . ?
C17 C22 1.397(4) . ?
C45 C46 1.393(4) . ?
C45 C47 1.493(5) . ?
C34 H34 0.9500 . ?
C34 C35 1.386(4) . ?
C52 C51 1.387(5) . ?
C52 C57 1.483(5) . ?
C52 C53 1.393(5) . ?
C41 C46 1.401(4) . ?
C41 C42 1.392(4) . ?
C41 B1 1.642(5) . ?
C18 H18 0.9500 . ?
C18 C19 1.382(4) . ?
C25 C26 1.395(5) . ?
C25 C30 1.394(4) . ?
C25 B1 1.634(5) . ?
C46 H46 0.9500 . ?
C50 C51 1.391(4) . ?
C50 B1 1.630(5) . ?
C50 C55 1.404(4) . ?
C19 C20 1.381(5) . ?
C19 C23 1.503(5) . ?
C35 C36 1.378(4) . ?
C35 C40 1.489(5) . ?
C22 H22 0.9500 . ?
C22 C21 1.388(4) . ?
C4 H4 0.9500 . ?
C51 H51 0.9500 . ?
C21 C20 1.380(4) . ?
C21 C24 1.497(5) . ?
C37 C38 1.385(4) . ?
C37 C36 1.381(4) . ?
C37 C39 1.494(5) . ?
C27 C26 1.396(4) . ?
C27 C32 1.483(5) . ?
C27 C28 1.384(5) . ?
C20 H20 0.9500 . ?
C26 H26 0.9500 . ?
C54 C55 1.385(5) . ?
C54 C53 1.376(5) . ?
C54 C56 1.504(5) . ?
C38 H38 0.9500 . ?
C48 C43 1.497(5) . ?
C42 H42 0.9500 . ?
C42 C43 1.397(4) . ?
C24 F23 1.345(10) . ?
C24 F21 1.356(12) . ?
C24 F19 1.316(12) . ?
C30 H30 0.9500 . ?
C30 C29 1.393(5) . ?
C43 C49 1.504(18) . ?
C31 C29 1.497(5) . ?
C29 C28 1.376(5) . ?
C55 H55 0.9500 . ?
F55 C56 1.340(5) . ?
C32 F28 1.316(5) . ?
C32 F30 1.332(5) . ?
C32 F32 1.316(5) . ?
C32 F33 1.364(9) . ?
C32 F29 1.267(9) . ?
C32 F31 1.288(9) . ?
C36 H36 0.9500 . ?
C28 H28 0.9500 . ?
C66 H66A 0.9800 . ?
C66 H66B 0.9800 . ?
C66 H66C 0.9800 . ?
F57 C56 1.337(6) . ?
F5 C8 1.320(10) . ?
C57 F60 1.310(18) . ?
C57 F62 1.339(18) . ?
C57 F58 1.390(18) . ?
C53 H53 0.9500 . ?
C56 F54 1.364(12) . ?
C56 F56 1.198(13) . ?
C56 F52 1.315(13) . ?
C8 F6 1.302(7) . ?
C8 F4 1.340(6) . ?
C8 F8 1.345(6) . ?
C67 H67A 0.9800 . ?
C67 H67B 0.9800 . ?
C67 H67C 0.9800 . ?
C40 F37 1.306(4) . ?
C40 F41 1.313(4) . ?
C40 F39 1.328(4) . ?
C40 F38 1.300(8) . ?
C40 F40 1.253(7) . ?
C40 F42 1.430(7) . ?
C69 H69A 0.9800 . ?
C69 H69B 0.9800 . ?
C69 H69C 0.9800 . ?
C63 H63A 0.9800 . ?
C63 H63B 0.9800 . ?
C63 H63C 0.9800 . ?
C68 H68A 0.9800 . ?
C68 H68B 0.9800 . ?
C68 H68C 0.9800 . ?
C62 H62A 0.9800 . ?
C62 H62B 0.9800 . ?
C62 H62C 0.9800 . ?
C59 H59A 0.9800 . ?
C59 H59B 0.9800 . ?
C59 H59C 0.9800 . ?
C58 H58A 0.9800 . ?
C58 H58B 0.9800 . ?
C58 H58C 0.9800 . ?
S4 O4 1.528(19) . ?
S4 C64 1.82(2) . ?
S4 C65 1.80(2) . ?
C64 H64A 0.9800 . ?
C64 H64B 0.9800 . ?
C64 H64C 0.9800 . ?
C65 H65A 0.9800 . ?
C65 H65B 0.9800 . ?
C65 H65C 0.9800 . ?
C61 H61A 0.9800 . ?
C61 H61B 0.9800 . ?
C61 H61C 0.9800 . ?
C61 S2 1.77(2) . ?
C60 H60A 0.9800 . ?
C60 H60B 0.9800 . ?
C60 H60C 0.9800 . ?
C60 S2 1.76(2) . ?
S2 O2 1.49(2) . ?
F46 C49 1.340(19) . ?
F48 C49 1.333(19) . ?
F50 C49 1.330(19) . ?

loop_
_geom_torsion_atom_site_label_1
_geom_torsion_atom_site_label_2
_geom_torsion_atom_site_label_3
_geom_torsion_atom_site_label_4
_geom_torsion
_geom_torsion_site_symmetry_1
_geom_torsion_site_symmetry_2
_geom_torsion_site_symmetry_3
_geom_torsion_site_symmetry_4
_geom_torsion_publ_flag
Te1 C1 C2 C3 -173.2(2) . . . . ?
Te1 C17 C18 C19 175.5(2) . . . . ?
Te1 C17 C22 C21 -176.0(2) . . . . ?
F47 C48 C43 C44 118.3(4) . . . . ?
F47 C48 C43 C42 -60.6(4) . . . . ?
F25 C31 C29 C30 62.9(4) . . . . ?
F25 C31 C29 C28 -117.8(4) . . . . ?
F51 C48 C43 C44 -123.8(4) . . . . ?
F51 C48 C43 C42 57.4(5) . . . . ?
F49 C48 C43 C44 -3.2(5) . . . . ?
F49 C48 C43 C42 177.9(3) . . . . ?
F26 C31 C29 C30 -177.1(3) . . . . ?
F26 C31 C29 C28 2.1(5) . . . . ?
F27 C31 C29 C30 -57.1(5) . . . . ?
F27 C31 C29 C28 122.1(4) . . . . ?
C10 C11 C15 F10 -146.2(3) . . . . ?
C10 C11 C15 F12 94.0(3) . . . . ?
C10 C11 C15 F11 -25.2(4) . . . . ?
C10 C11 C12 C13 3.8(5) . . . . ?
C6 C5 C7 F3 137.8(3) . . . . ?
C6 C5 C7 F1 16.3(4) . . . . ?
C6 C5 C7 F2 -104.4(3) . . . . ?
C6 C5 C4 C3 1.5(5) . . . . ?
C6 C1 C2 C3 2.1(5) . . . . ?
C14 C13 C12 C11 -1.1(5) . . . . ?
C14 C13 C16 F15 -1.5(5) . . . . ?
C14 C13 C16 F13 123.1(4) . . . . ?
C14 C13 C16 F14 -119.2(3) . . . . ?
C5 C6 C1 Te1 174.4(2) . . . . ?
C5 C6 C1 C2 -0.6(4) . . . . ?
C9 C10 C11 C15 175.8(3) . . . . ?
C9 C10 C11 C12 -2.3(4) . . . . ?
C9 C14 C13 C12 -3.0(5) . . . . ?
C9 C14 C13 C16 177.2(3) . . . . ?
C11 C10 C9 Te1 -177.8(2) . . . . ?
C11 C10 C9 C14 -2.0(4) . . . . ?
C7 C5 C4 C3 -174.9(3) . . . . ?
C13 C14 C9 Te1 179.7(2) . . . . ?
C13 C14 C9 C10 4.6(4) . . . . ?
C44 C45 C46 C41 0.8(5) . . . . ?
C44 C45 C47 F43 39.8(4) . . . . ?
C44 C45 C47 F44 161.9(3) . . . . ?
C44 C45 C47 F45 -78.7(4) . . . . ?
C44 C43 C49 F46 167.1(18) . . . . ?
C44 C43 C49 F48 49(2) . . . . ?
C44 C43 C49 F50 -72(2) . . . . ?
C1 C6 C5 C7 175.2(3) . . . . ?
C1 C6 C5 C4 -1.2(5) . . . . ?
C2 C3 C4 C5 -0.1(5) . . . . ?
C2 C3 C8 F7 -151.0(10) . . . . ?
C2 C3 C8 F9 -27.3(14) . . . . ?
C2 C3 C8 F5 96.0(13) . . . . ?
C2 C3 C8 F6 -179.6(8) . . . . ?
C2 C3 C8 F4 59.8(8) . . . . ?
C2 C3 C8 F8 -55.4(7) . . . . ?
C15 C11 C12 C13 -174.2(3) . . . . ?
C33 C34 C35 C36 0.9(5) . . . . ?
C33 C34 C35 C40 179.6(3) . . . . ?
C12 C11 C15 F10 31.9(4) . . . . ?
C12 C11 C15 F12 -87.9(4) . . . . ?
C12 C11 C15 F11 152.9(3) . . . . ?
C12 C13 C16 F15 178.8(3) . . . . ?
C12 C13 C16 F13 -56.7(4) . . . . ?
C12 C13 C16 F14 61.1(4) . . . . ?
C17 C18 C19 C20 0.2(5) . . . . ?
C17 C18 C19 C23 -176.3(3) . . . . ?
C17 C22 C21 C20 1.5(5) . . . . ?
C17 C22 C21 C24 -180.0(3) . . . . ?
C45 C44 C43 C48 -178.9(3) . . . . ?
C45 C44 C43 C42 -0.1(5) . . . . ?
C45 C44 C43 C49 -179.3(12) . . . . ?
C34 C33 C38 C37 0.9(5) . . . . ?
C34 C33 B1 C41 -31.0(4) . . . . ?
C34 C33 B1 C25 -147.8(3) . . . . ?
C34 C33 B1 C50 91.4(3) . . . . ?
C34 C35 C36 C37 0.1(5) . . . . ?
C34 C35 C40 F37 -164.6(5) . . . . ?
C34 C35 C40 F41 67.9(5) . . . . ?
C34 C35 C40 F39 -46.8(4) . . . . ?
C34 C35 C40 F38 -125.0(6) . . . . ?
C34 C35 C40 F40 14.2(8) . . . . ?
C34 C35 C40 F42 128.5(5) . . . . ?
C41 C42 C43 C44 1.7(5) . . . . ?
C41 C42 C43 C48 -179.4(3) . . . . ?
C41 C42 C43 C49 -179.0(12) . . . . ?
C18 C17 C22 C21 -1.3(5) . . . . ?
C18 C19 C20 C21 0.0(5) . . . . ?
C18 C19 C23 F18 -34.7(5) . . . . ?
C18 C19 C23 F17 -155.3(3) . . . . ?
C18 C19 C23 F16 83.5(4) . . . . ?
C25 C30 C29 C31 178.9(3) . . . . ?
C25 C30 C29 C28 -0.3(5) . . . . ?
C46 C45 C47 F43 -144.1(3) . . . . ?
C46 C45 C47 F44 -22.0(5) . . . . ?
C46 C45 C47 F45 97.4(4) . . . . ?
C46 C41 C42 C43 -2.0(5) . . . . ?
C46 C41 B1 C33 150.7(3) . . . . ?
C46 C41 B1 C25 -87.2(3) . . . . ?
C46 C41 B1 C50 33.9(4) . . . . ?
C22 C17 C18 C19 0.5(5) . . . . ?
C22 C21 C20 C19 -0.9(5) . . . . ?
C22 C21 C24 F20 -55.0(9) . . . . ?
C22 C21 C24 F22 63.3(11) . . . . ?
C22 C21 C24 F24 -171.7(11) . . . . ?
C22 C21 C24 F23 163.6(16) . . . . ?
C22 C21 C24 F21 50.0(13) . . . . ?
C22 C21 C24 F19 -71.1(15) . . . . ?
C4 C3 C2 C1 -1.7(5) . . . . ?
C4 C3 C8 F7 29.4(10) . . . . ?
C4 C3 C8 F9 153.2(13) . . . . ?
C4 C3 C8 F5 -83.6(13) . . . . ?
C4 C3 C8 F6 0.8(9) . . . . ?
C4 C3 C8 F4 -119.8(7) . . . . ?
C4 C3 C8 F8 125.1(6) . . . . ?
C4 C5 C7 F3 -45.7(4) . . . . ?
C4 C5 C7 F1 -167.2(3) . . . . ?
C4 C5 C7 F2 72.1(4) . . . . ?
C51 C52 C57 F61 -178.8(3) . . . . ?
C51 C52 C57 F63 60.8(4) . . . . ?
C51 C52 C57 F59 -60.3(5) . . . . ?
C51 C52 C57 F60 -118(2) . . . . ?
C51 C52 C57 F62 121(2) . . . . ?
C51 C52 C57 F58 -4.2(18) . . . . ?
C51 C52 C53 C54 0.1(5) . . . . ?
C51 C50 B1 C33 -85.0(3) . . . . ?
C51 C50 B1 C41 37.2(4) . . . . ?
C51 C50 B1 C25 153.6(3) . . . . ?
C51 C50 C55 C54 0.0(5) . . . . ?
C20 C19 C23 F18 148.8(3) . . . . ?
C20 C19 C23 F17 28.2(5) . . . . ?
C20 C19 C23 F16 -93.0(4) . . . . ?
C20 C21 C24 F20 123.6(8) . . . . ?
C20 C21 C24 F22 -118.1(11) . . . . ?
C20 C21 C24 F24 6.8(12) . . . . ?
C20 C21 C24 F23 -17.9(16) . . . . ?
C20 C21 C24 F21 -131.4(13) . . . . ?
C20 C21 C24 F19 107.4(15) . . . . ?
C26 C25 C30 C29 -0.3(5) . . . . ?
C26 C25 B1 C33 28.3(4) . . . . ?
C26 C25 B1 C41 -93.8(3) . . . . ?
C26 C25 B1 C50 144.2(3) . . . . ?
C26 C27 C32 F28 0.2(6) . . . . ?
C26 C27 C32 F30 -118.5(4) . . . . ?
C26 C27 C32 F32 124.8(5) . . . . ?
C26 C27 C32 F33 63.8(8) . . . . ?
C26 C27 C32 F29 -52.6(9) . . . . ?
C26 C27 C32 F31 -176.2(8) . . . . ?
C26 C27 C28 C29 -0.4(5) . . . . ?
C38 C33 C34 C35 -1.3(5) . . . . ?
C38 C33 B1 C41 156.9(3) . . . . ?
C38 C33 B1 C25 40.1(4) . . . . ?
C38 C33 B1 C50 -80.7(3) . . . . ?
C38 C37 C36 C35 -0.6(5) . . . . ?
C38 C37 C39 F34 147.3(3) . . . . ?
C38 C37 C39 F35 -95.0(4) . . . . ?
C38 C37 C39 F36 24.2(5) . . . . ?
C42 C41 C46 C45 0.7(5) . . . . ?
C42 C41 B1 C33 -38.2(4) . . . . ?
C42 C41 B1 C25 83.9(3) . . . . ?
C42 C41 B1 C50 -155.0(3) . . . . ?
C42 C43 C49 F46 -12(3) . . . . ?
C42 C43 C49 F48 -129.8(19) . . . . ?
C42 C43 C49 F50 109(2) . . . . ?
C16 C13 C12 C11 178.6(3) . . . . ?
C23 C19 C20 C21 176.4(3) . . . . ?
C24 C21 C20 C19 -179.4(3) . . . . ?
C30 C25 C26 C27 0.5(5) . . . . ?
C30 C25 B1 C33 -158.1(3) . . . . ?
C30 C25 B1 C41 79.7(3) . . . . ?
C30 C25 B1 C50 -42.2(4) . . . . ?
C30 C29 C28 C27 0.6(5) . . . . ?
C43 C44 C45 C46 -1.2(5) . . . . ?
C43 C44 C45 C47 174.9(3) . . . . ?
C31 C29 C28 C27 -178.6(3) . . . . ?
B1 C33 C34 C35 -173.9(3) . . . . ?
B1 C33 C38 C37 173.6(3) . . . . ?
B1 C41 C46 C45 172.3(3) . . . . ?
B1 C41 C42 C43 -173.7(3) . . . . ?
B1 C25 C26 C27 174.4(3) . . . . ?
B1 C25 C30 C29 -174.4(3) . . . . ?
B1 C50 C51 C52 173.6(3) . . . . ?
B1 C50 C55 C54 -172.9(3) . . . . ?
C55 C50 C51 C52 0.6(5) . . . . ?
C55 C50 B1 C33 87.5(3) . . . . ?
C55 C50 B1 C41 -150.3(3) . . . . ?
C55 C50 B1 C25 -33.9(4) . . . . ?
C55 C54 C53 C52 0.5(5) . . . . ?
C55 C54 C56 F53 168.8(4) . . . . ?
C55 C54 C56 F55 46.5(6) . . . . ?
C55 C54 C56 F57 -68.9(6) . . . . ?
C55 C54 C56 F54 93.4(11) . . . . ?
C55 C54 C56 F56 -28.5(14) . . . . ?
C55 C54 C56 F52 -154.4(11) . . . . ?
C32 C27 C26 C25 179.4(3) . . . . ?
C32 C27 C28 C29 180.0(3) . . . . ?
C36 C35 C40 F37 14.1(6) . . . . ?
C36 C35 C40 F41 -113.4(5) . . . . ?
C36 C35 C40 F39 132.0(4) . . . . ?
C36 C35 C40 F38 53.7(6) . . . . ?
C36 C35 C40 F40 -167.1(7) . . . . ?
C36 C35 C40 F42 -52.8(5) . . . . ?
C36 C37 C38 C33 0.0(5) . . . . ?
C36 C37 C39 F34 -35.4(5) . . . . ?
C36 C37 C39 F35 82.3(4) . . . . ?
C36 C37 C39 F36 -158.5(3) . . . . ?
C39 C37 C38 C33 177.3(3) . . . . ?
C39 C37 C36 C35 -177.9(3) . . . . ?
C28 C27 C26 C25 -0.2(5) . . . . ?
C28 C27 C32 F28 179.8(4) . . . . ?
C28 C27 C32 F30 61.1(5) . . . . ?
C28 C27 C32 F32 -55.6(6) . . . . ?
C28 C27 C32 F33 -116.5(7) . . . . ?
C28 C27 C32 F29 127.1(9) . . . . ?
C28 C27 C32 F31 3.4(9) . . . . ?
C47 C45 C46 C41 -175.2(3) . . . . ?
C57 C52 C51 C50 179.2(3) . . . . ?
C57 C52 C53 C54 -179.8(3) . . . . ?
C53 C52 C51 C50 -0.7(5) . . . . ?
C53 C52 C57 F61 1.1(5) . . . . ?
C53 C52 C57 F63 -119.3(4) . . . . ?
C53 C52 C57 F59 119.6(4) . . . . ?
C53 C52 C57 F60 62(2) . . . . ?
C53 C52 C57 F62 -59(2) . . . . ?
C53 C52 C57 F58 175.7(18) . . . . ?
C53 C54 C55 C50 -0.6(5) . . . . ?
C53 C54 C56 F53 -12.2(6) . . . . ?
C53 C54 C56 F55 -134.5(5) . . . . ?
C53 C54 C56 F57 110.1(5) . . . . ?
C53 C54 C56 F54 -87.6(11) . . . . ?
C53 C54 C56 F56 150.4(13) . . . . ?
C53 C54 C56 F52 24.6(12) . . . . ?
C56 C54 C55 C50 178.3(3) . . . . ?
C56 C54 C53 C52 -178.4(3) . . . . ?
C8 C3 C2 C1 178.8(3) . . . . ?
C8 C3 C4 C5 179.4(3) . . . . ?
C40 C35 C36 C37 -178.6(3) . . . . ?
